data_8104609
loop_
_publ_author_name
'Yan, Wei-Hong'
'Zeng, Xian-Cai'

_publ_section_title
;
 Crystal structure of
 1,1&#x2032;-(1,4-phenylenebis(methylene))bis(pyridin-1-ium)
 bis(1,2-dicyanoethene-1,2-dithiolato-\k2 S,S) platinum(II), C26H18N6PtS4
;
_journal_issue 6
_journal_name_full 'Zeitschrift f\"ur Kristallographie - New Crystal Structures'
_journal_page_first 1367
_journal_page_last 1369
_journal_paper_doi 10.1515/ncrs-2021-0345
_journal_volume 236
_journal_year 2021
_chemical_formula_moiety 'C8 N4 Pt S4, C18 H18 N2'
_chemical_formula_sum 'C26 H18 N6 Pt S4'
_chemical_formula_weight 737.815
_space_group_crystal_system triclinic
_space_group_IT_number 2
_space_group_name_Hall '-P 1'
_space_group_name_H-M_alt 'P -1'
_symmetry_Int_Tables_number 2
_cell_angle_alpha 70.473(1)
_cell_angle_beta 80.770(1)
_cell_angle_gamma 83.340(1)
_cell_formula_units_Z 1
_cell_length_a 8.2661(5)
_cell_length_b 9.1519(6)
_cell_length_c 9.4673(6)
_cell_measurement_reflns_used 2500
_cell_measurement_temperature 296(2)
_cell_measurement_theta_max 25.95
_cell_measurement_theta_min 2.50
_cell_volume 664.77(7)
_computing_cell_refinement 'SAINT v7.68A (Bruker, 2009)'
_computing_data_reduction 'SAINT v7.68A (Bruker, 2009)'
_computing_molecular_graphics 'Olex2 1.3 (Dolomanov et al., 2009)'
_computing_publication_material 'Olex2 1.3 (Dolomanov et al., 2009)'
_computing_structure_refinement 'olex2.refine 1.3 (Bourhis et al., 2015)'
_computing_structure_solution 'SHELXT 2014/4 (Sheldrick, 2014)'
_diffrn_ambient_temperature 296.15
_diffrn_measured_fraction_theta_full 0.9933
_diffrn_measured_fraction_theta_max 0.9852
_diffrn_measurement_device_type 'CCD area detector'
_diffrn_measurement_method 'phi and omega scans'
_diffrn_radiation_monochromator graphite
_diffrn_radiation_type 'Mo K\a'
_diffrn_radiation_wavelength 0.71073
_diffrn_reflns_av_R_equivalents 0.1161
_diffrn_reflns_av_unetI/netI 0.0961
_diffrn_reflns_Laue_measured_fraction_full 0.9933
_diffrn_reflns_Laue_measured_fraction_max 0.9852
_diffrn_reflns_limit_h_max 11
_diffrn_reflns_limit_h_min -10
_diffrn_reflns_limit_k_max 11
_diffrn_reflns_limit_k_min -12
_diffrn_reflns_limit_l_max 8
_diffrn_reflns_limit_l_min -12
_diffrn_reflns_number 4773
_diffrn_reflns_point_group_measured_fraction_full 0.9933
_diffrn_reflns_point_group_measured_fraction_max 0.9852
_diffrn_reflns_theta_full 25.2417
_diffrn_reflns_theta_max 28.27
_diffrn_reflns_theta_min 2.30
_exptl_absorpt_coefficient_mu 5.618
_exptl_absorpt_correction_type none
_exptl_crystal_colour red
_exptl_crystal_density_diffrn 1.843
_exptl_crystal_density_meas .
_exptl_crystal_density_method 'not measured'
_exptl_crystal_description block
_exptl_crystal_F_000 357.371
_refine_diff_density_max 2.4117
_refine_diff_density_min -2.2531
_refine_diff_density_rms 0.2038
_refine_ls_d_res_high 0.7503
_refine_ls_d_res_low 8.8471
_refine_ls_goodness_of_fit_ref 0.8995
_refine_ls_hydrogen_treatment constr
_refine_ls_matrix_type full
_refine_ls_number_constraints 17
_refine_ls_number_parameters 169
_refine_ls_number_reflns 3258
_refine_ls_number_restraints 0
_refine_ls_restrained_S_all 0.8995
_refine_ls_R_factor_all 0.0496
_refine_ls_R_factor_gt 0.0477
_refine_ls_shift/su_max 0.0000
_refine_ls_shift/su_mean 0.0000
_refine_ls_structure_factor_coef Fsqd
_refine_ls_weighting_details 'w=1/[\s^2^(Fo^2^)+(0.0739P)^2^] where P=(Fo^2^+2Fc^2^)/3'
_refine_ls_weighting_scheme calc
_refine_ls_wR_factor_gt 0.1155
_refine_ls_wR_factor_ref 0.1168
_reflns_Friedel_coverage 0.0
_reflns_limit_h_max 11
_reflns_limit_h_min -10
_reflns_limit_k_max 12
_reflns_limit_k_min -11
_reflns_limit_l_max 12
_reflns_limit_l_min 0
_reflns_number_gt 3048
_reflns_number_total 3258
_reflns_threshold_expression I>=2u(I)
_cod_data_source_file suppl_j_ncrs-2021-0345_suppl.cif
_cod_data_source_block 1
_cod_database_code 8104609
_olex2_refinement_description
;
1. Fixed Uiso
 At 1.2 times of:
  All C(H) groups, All C(H,H) groups
2.a Secondary CH2 refined with riding coordinates:
 C8(H8a,H8b)
2.b Aromatic/amide H refined with riding coordinates:
 C9(H9), C5(H5), C6(H6), C13(H13), C10(H10), C11(H11), C12(H12)
;
_olex2_submission_special_instructions 'No special instructions were received'

loop_
_space_group_symop_id
_space_group_symop_operation_xyz
1 x,y,z
2 -x,-y,-z

loop_
_atom_site_label
_atom_site_type_symbol
_atom_site_fract_x
_atom_site_fract_y
_atom_site_fract_z
_atom_site_U_iso_or_equiv
_atom_site_adp_type
_atom_site_occupancy
_atom_site_site_symmetry_order
_atom_site_refinement_flags_posn
_atom_site_refinement_flags_adp
_atom_site_refinement_flags_occupancy
C1 C 0.2393(9) 0.4945(8) 0.5363(8) 0.0536(15) Uani 1.000000 1 . . .
C2 C 0.1419(8) 0.4698(8) 0.6811(8) 0.0488(14) Uani 1.000000 1 . . .
C3 C 0.0392(8) 0.3521(8) 0.7402(8) 0.0476(14) Uani 1.000000 1 . . .
C4 C 0.0248(9) 0.2467(9) 0.6605(9) 0.0553(16) Uani 1.000000 1 . . .
C5 C 0.6302(9) 0.0678(9) 0.5220(10) 0.0618(18) Uani 1.000000 1 . . .
H5 H 0.7183(9) 0.1145(9) 0.5351(10) 0.074(2) Uiso 1.000000 1 R . .
C6 C 0.5153(10) 0.1570(9) 0.4324(10) 0.0618(18) Uani 1.000000 1 . . .
H6 H 0.5253(10) 0.2633(9) 0.3878(10) 0.074(2) Uiso 1.000000 1 R . .
C7 C 0.3836(8) 0.0886(8) 0.4080(8) 0.0488(14) Uani 1.000000 1 . . .
C8 C 0.2611(9) 0.1831(10) 0.3085(9) 0.0601(18) Uani 1.000000 1 . . .
H8a H 0.2516(9) 0.2888(10) 0.3113(9) 0.072(2) Uiso 1.000000 1 R . .
H8b H 0.1545(9) 0.1406(10) 0.3459(9) 0.072(2) Uiso 1.000000 1 R . .
C9 C 0.2415(10) 0.0913(9) 0.0954(10) 0.0634(19) Uani 1.000000 1 . . .
H9 H 0.1604(10) 0.0282(9) 0.1576(10) 0.076(2) Uiso 1.000000 1 R . .
C10 C 0.2889(14) 0.0879(12) -0.0473(13) 0.084(3) Uani 1.000000 1 . . .
H10 H 0.2443(14) 0.0189(12) -0.0812(13) 0.100(3) Uiso 1.000000 1 R . .
C11 C 0.4016(13) 0.1853(14) -0.1413(11) 0.088(3) Uani 1.000000 1 . . .
H11 H 0.4300(13) 0.1881(14) -0.2412(11) 0.106(4) Uiso 1.000000 1 R . .
C12 C 0.4722(13) 0.2786(14) -0.0860(13) 0.092(4) Uani 1.000000 1 . . .
H12 H 0.5537(13) 0.3421(14) -0.1467(13) 0.111(4) Uiso 1.000000 1 R . .
C13 C 0.4234(11) 0.2788(10) 0.0573(11) 0.071(2) Uani 1.000000 1 . . .
H13 H 0.4690(11) 0.3454(10) 0.0935(11) 0.085(3) Uiso 1.000000 1 R . .
N1 N 0.3180(9) 0.5159(9) 0.4227(8) 0.0709(18) Uani 1.000000 1 . . .
N2 N 0.0123(9) 0.1550(9) 0.6054(9) 0.0709(19) Uani 1.000000 1 . . .
N3 N 0.3105(7) 0.1845(7) 0.1474(7) 0.0507(13) Uani 1.000000 1 . . .
Pt1 Pt 0.0 0.5 1.0 0.04262(14) Uani 1.000000 2 S T P
S1 S 0.1667(2) 0.5965(2) 0.7778(2) 0.0528(4) Uani 1.000000 1 . . .
S2 S -0.0818(2) 0.3185(2) 0.9135(2) 0.0549(4) Uani 1.000000 1 . . .

loop_
_atom_site_aniso_label
_atom_site_aniso_U_11
_atom_site_aniso_U_22
_atom_site_aniso_U_33
_atom_site_aniso_U_12
_atom_site_aniso_U_13
_atom_site_aniso_U_23
Pt1 0.03250(18) 0.0500(2) 0.03671(19) 0.00209(11) -0.00311(12) -0.00483(13)
S1 0.0509(9) 0.0551(8) 0.0443(9) -0.0099(7) 0.0046(7) -0.0083(7)
S2 0.0457(8) 0.0705(10) 0.0463(9) -0.0157(7) 0.0023(7) -0.0158(8)
N3 0.039(3) 0.056(3) 0.040(3) 0.006(2) -0.006(2) 0.004(2)
C3 0.037(3) 0.059(4) 0.042(3) 0.001(2) -0.005(2) -0.012(3)
C2 0.042(3) 0.059(3) 0.036(3) 0.002(3) -0.005(2) -0.005(3)
C4 0.043(3) 0.068(4) 0.048(4) -0.005(3) -0.002(3) -0.012(3)
C7 0.037(3) 0.060(3) 0.039(3) 0.005(2) -0.004(2) -0.006(3)
N1 0.062(4) 0.089(5) 0.046(4) 0.002(3) 0.005(3) -0.009(3)
N2 0.066(4) 0.082(4) 0.070(5) -0.017(3) 0.000(4) -0.031(4)
C1 0.047(3) 0.056(3) 0.045(4) 0.000(3) -0.005(3) -0.002(3)
C9 0.058(4) 0.067(4) 0.054(4) -0.003(3) -0.018(3) -0.001(3)
C8 0.043(3) 0.077(5) 0.050(4) 0.010(3) -0.008(3) -0.010(3)
C5 0.049(4) 0.067(4) 0.060(4) -0.015(3) -0.014(3) -0.001(3)
C6 0.058(4) 0.054(4) 0.062(5) -0.008(3) -0.016(3) 0.002(3)
C13 0.057(4) 0.074(5) 0.058(5) -0.010(4) -0.004(4) 0.008(4)
C10 0.088(7) 0.086(6) 0.070(6) 0.022(5) -0.034(5) -0.016(5)
C11 0.069(6) 0.122(8) 0.047(5) 0.045(6) -0.010(4) -0.009(5)
C12 0.060(5) 0.106(7) 0.066(6) 0.005(5) 0.010(5) 0.020(5)

loop_
_atom_type_symbol
_atom_type_scat_dispersion_real
_atom_type_scat_dispersion_imag
_atom_type_scat_Cromer_Mann_a1
_atom_type_scat_Cromer_Mann_a2
_atom_type_scat_Cromer_Mann_a3
_atom_type_scat_Cromer_Mann_a4
_atom_type_scat_Cromer_Mann_b1
_atom_type_scat_Cromer_Mann_b2
_atom_type_scat_Cromer_Mann_b3
_atom_type_scat_Cromer_Mann_b4
_atom_type_scat_Cromer_Mann_c
_atom_type_scat_source
_atom_type_scat_dispersion_source
H 0.00000 0.00000 0.49300 0.32291 0.14019 0.04081 10.51090 26.12570 3.14236 57.79970 0.0030380000826 'International Tables Volume C Table 6.1.1.4 (pp. 500-502)' 'Henke, Gullikson and Davis, At. Data and Nucl. Data Tables, 1993, 54, 2'
C 0.00347 0.00161 2.31000 1.02000 1.58860 0.86500 20.84390 10.20750 0.56870 51.65120 0.215599998832 'International Tables Volume C Table 6.1.1.4 (pp. 500-502)' 'Henke, Gullikson and Davis, At. Data and Nucl. Data Tables, 1993, 54, 2'
S 0.12424 0.12443 6.90530 5.20340 1.43790 1.58630 1.46790 22.21510 0.25360 56.17200 0.866900026798 'International Tables Volume C Table 6.1.1.4 (pp. 500-502)' 'Henke, Gullikson and Davis, At. Data and Nucl. Data Tables, 1993, 54, 2'
Pt -1.63788 8.57892 27.00590 17.76390 15.71310 5.78370 1.51293 8.81174 0.42459 38.61030 11.6883001328 'International Tables Volume C Table 6.1.1.4 (pp. 500-502)' 'Henke, Gullikson and Davis, At. Data and Nucl. Data Tables, 1993, 54, 2'
N 0.00653 0.00323 12.21260 3.13220 2.01250 1.16630 0.00570 9.89330 28.99750 0.58260 -11.5290002823 'International Tables Volume C Table 6.1.1.4 (pp. 500-502)' 'Henke, Gullikson and Davis, At. Data and Nucl. Data Tables, 1993, 54, 2'

loop_
_geom_angle_atom_site_label_1
_geom_angle_atom_site_label_2
_geom_angle_atom_site_label_3
_geom_angle
_geom_angle_site_symmetry_1
_geom_angle_site_symmetry_3
S1 Pt1 S1 180.0 2_567 .
S2 Pt1 S1 90.40(6) 2_567 2_567
S2 Pt1 S1 89.60(6) 2_567 .
S2 Pt1 S1 89.60(6) . 2_567
S2 Pt1 S1 90.40(6) . .
S2 Pt1 S2 180.0 . 2_567
C2 S1 Pt1 101.9(2) . .
C3 S2 Pt1 101.9(2) . 2_567
C8 N3 C9 119.9(6) . .
C13 N3 C9 120.1(8) . .
C13 N3 C8 120.0(8) . .
C2 C3 S2 123.2(6) . .
C4 C3 S2 115.5(5) . .
C4 C3 C2 121.3(6) . .
C3 C2 S1 122.3(5) . .
C1 C2 S1 116.1(5) . .
C1 C2 C3 121.5(7) . .
N2 C4 C3 175.7(9) . .
C5 C7 C8 120.6(7) 2_656 .
C6 C7 C8 121.0(7) . .
C6 C7 C5 118.5(7) . 2_656
N1 C1 C2 178.6(9) . .
H9 C9 N3 119.8(4) . .
C10 C9 N3 120.4(8) . .
C10 C9 H9 119.8(6) . .
C7 C8 N3 111.2(6) . .
H8a C8 N3 109.4(4) . .
H8a C8 C7 109.4(5) . .
H8b C8 N3 109.4(4) . .
H8b C8 C7 109.4(4) . .
H8b C8 H8a 108.0 . .
H5 C5 C7 119.5(4) . 2_656
C6 C5 C7 121.0(7) . 2_656
C6 C5 H5 119.5(4) . .
C5 C6 C7 120.5(7) . .
H6 C6 C7 119.7(4) . .
H6 C6 C5 119.7(4) . .
H13 C13 N3 119.6(6) . .
C12 C13 N3 120.8(10) . .
C12 C13 H13 119.6(7) . .
H10 C10 C9 119.9(6) . .
C11 C10 C9 120.1(11) . .
C11 C10 H10 119.9(7) . .
H11 C11 C10 120.7(7) . .
C12 C11 C10 118.7(10) . .
C12 C11 H11 120.7(6) . .
C11 C12 C13 119.8(9) . .
H12 C12 C13 120.1(7) . .
H12 C12 C11 120.1(6) . .

loop_
_geom_bond_atom_site_label_1
_geom_bond_atom_site_label_2
_geom_bond_distance
_geom_bond_site_symmetry_2
Pt1 S1 2.2835(16) .
Pt1 S1 2.2835(16) 2_567
Pt1 S2 2.2877(18) .
Pt1 S2 2.2877(18) 2_567
S1 C2 1.745(8) .
S2 C3 1.731(7) .
N3 C9 1.334(12) .
N3 C8 1.511(10) .
N3 C13 1.335(9) .
C3 C2 1.361(10) .
C3 C4 1.433(12) .
C2 C1 1.435(10) .
C4 N2 1.148(11) .
C7 C8 1.490(10) .
C7 C5 1.371(10) 2_656
C7 C6 1.402(10) .
N1 C1 1.133(10) .
C9 H9 0.9300 .
C9 C10 1.355(14) .
C8 H8a 0.9700 .
C8 H8b 0.9700 .
C5 H5 0.9300 .
C5 C6 1.380(11) .
C6 H6 0.9300 .
C13 H13 0.9300 .
C13 C12 1.352(16) .
C10 H10 0.9300 .
C10 C11 1.360(16) .
C11 H11 0.9300 .
C11 C12 1.362(19) .
C12 H12 0.9300 .

loop_
_geom_torsion_atom_site_label_1
_geom_torsion_atom_site_label_2
_geom_torsion_atom_site_label_3
_geom_torsion_atom_site_label_4
_geom_torsion
_geom_torsion_site_symmetry_1
_geom_torsion_site_symmetry_2
_geom_torsion_site_symmetry_3
_geom_torsion_site_symmetry_4
S1 C2 C3 S2 2.0(6) . . . .
S1 C2 C3 C4 -178.0(6) . . . .
S2 C3 C2 C1 -179.5(6) . . . .
N3 C9 C10 C11 -3.2(9) . . . .
N3 C8 C7 C5 -88.6(8) . . . 2_656
N3 C8 C7 C6 91.4(8) . . . .
N3 C13 C12 C11 2.3(10) . . . .
C7 C5 C6 C7 -1.5(9) 2_656 . . .
C7 C6 C5 C7 -1.5(9) . . . 2_656
C9 C10 C11 C12 3.8(11) . . . .
C13 C12 C11 C10 -3.4(12) . . . .
